data_4329045
loop_
_publ_author_name
'Galina M. Dulcevscaia'
'Irina G. Filippova'
'Manfred Speldrich'
'Jan van Leusen'
'Victor Ch. Kravtsov'
'Svetlana G. Baca'
'Paul K\"ogerler'
'Shi-Xia Liu'
'Silvio Decurtins'

_publ_contact_author_address
;
Institute of Inorganic Chemistry, RWTH Aachen University, D-52074 Aachen,
 Germany.
;
_publ_contact_author_email paul.koegerler@ac.rwth-aachen.de
_publ_contact_author_name 'Paul Koegerler'
_publ_section_title
;
 Cluster-Based Networks: 1D and 2D Coordination Polymers Based on
 {MnFe~2~(\m~3~-O)}-Type Clusters
;
_journal_name_full 'Inorganic Chemistry'
_journal_page_first 5110
_journal_page_last 5117
_journal_paper_doi 10.1021/ic202644t
_journal_volume 51
_journal_year 2012
_chemical_formula_sum 'C92 H160 Fe4 Mn2 N12 O26'
_chemical_formula_weight 2183.60
_space_group_IT_number 14
_symmetry_cell_setting monoclinic
_symmetry_space_group_name_Hall '-P 2yn'
_symmetry_space_group_name_H-M 'P 1 21/n 1'
_atom_sites_solution_hydrogens geom
_atom_sites_solution_primary direct
_atom_sites_solution_secondary difmap
_audit_creation_method SHELXL-97
_cell_angle_alpha 90.00
_cell_angle_beta 90.6340(10)
_cell_angle_gamma 90.00
_cell_formula_units_Z 4
_cell_length_a 17.8948(13)
_cell_length_b 23.8818(17)
_cell_length_c 25.2878(18)
_cell_measurement_reflns_used 7875
_cell_measurement_temperature 130(2)
_cell_measurement_theta_max 24.75
_cell_measurement_theta_min 2.16
_cell_volume 10806.3(13)
_computing_cell_refinement 'Bruker SMART'
_computing_data_collection 'Bruker SMART'
_computing_data_reduction 'Bruker SAINT'
_computing_structure_refinement 'SHELXL-97 (Sheldrick, 2003)'
_computing_structure_solution 'SHELXS-97 (Sheldrick, 2003)'
_diffrn_ambient_temperature 130(2)
_diffrn_measured_fraction_theta_full 0.996
_diffrn_measured_fraction_theta_max 0.996
_diffrn_measurement_device_type 'CCD area detector'
_diffrn_measurement_method 'phi and omega scans'
_diffrn_radiation_monochromator graphite
_diffrn_radiation_source 'fine-focus sealed tube'
_diffrn_radiation_type MoK\a
_diffrn_radiation_wavelength 0.71073
_diffrn_reflns_av_R_equivalents 0.0665
_diffrn_reflns_av_sigmaI/netI 0.0666
_diffrn_reflns_limit_h_max 22
_diffrn_reflns_limit_h_min -22
_diffrn_reflns_limit_k_max 29
_diffrn_reflns_limit_k_min -29
_diffrn_reflns_limit_l_max 31
_diffrn_reflns_limit_l_min -31
_diffrn_reflns_number 98441
_diffrn_reflns_theta_full 26.48
_diffrn_reflns_theta_max 26.48
_diffrn_reflns_theta_min 1.61
_exptl_absorpt_coefficient_mu 0.823
_exptl_absorpt_correction_type none
_exptl_crystal_colour brown
_exptl_crystal_density_diffrn 1.342
_exptl_crystal_description prizm
_exptl_crystal_F_000 4632
_exptl_crystal_size_max 0.27
_exptl_crystal_size_mid 0.20
_exptl_crystal_size_min 0.14
_refine_diff_density_max 1.379
_refine_diff_density_min -0.666
_refine_diff_density_rms 0.084
_refine_ls_extinction_method none
_refine_ls_goodness_of_fit_ref 0.961
_refine_ls_hydrogen_treatment constr
_refine_ls_matrix_type full
_refine_ls_number_parameters 1239
_refine_ls_number_reflns 22266
_refine_ls_number_restraints 110
_refine_ls_restrained_S_all 0.965
_refine_ls_R_factor_all 0.0731
_refine_ls_R_factor_gt 0.0491
_refine_ls_shift/su_max 0.002
_refine_ls_shift/su_mean 0.000
_refine_ls_structure_factor_coef Fsqd
_refine_ls_weighting_details 'calc w=1/[\s^2^(Fo^2^)+(0.0750P)^2^+0.0000P] where P=(Fo^2^+2Fc^2^)/3'
_refine_ls_weighting_scheme calc
_refine_ls_wR_factor_gt 0.1289
_refine_ls_wR_factor_ref 0.1366
_reflns_number_gt 15371
_reflns_number_total 22266
_reflns_threshold_expression >2sigma(I)
_cod_data_source_file ic202644t_si_002_1.cif
_cod_data_source_block compound5
_cod_database_code 4329045

loop_
_symmetry_equiv_pos_as_xyz
'x, y, z'
'-x+1/2, y+1/2, -z+1/2'
'-x, -y, -z'
'x-1/2, -y-1/2, z-1/2'

loop_
_atom_site_label
_atom_site_type_symbol
_atom_site_fract_x
_atom_site_fract_y
_atom_site_fract_z
_atom_site_U_iso_or_equiv
_atom_site_adp_type
_atom_site_occupancy
_atom_site_symmetry_multiplicity
_atom_site_calc_flag
_atom_site_refinement_flags
Fe1A Fe 0.23217(3) 0.604791(19) 0.190973(18) 0.02461(11) Uani 0.67 1 d P
Mn1A Mn 0.23217(3) 0.604791(19) 0.190973(18) 0.02461(11) Uani 0.33 1 d P
Fe3B Fe 0.89151(2) 0.715463(18) 0.396181(17) 0.02259(11) Uani 0.67 1 d P
Mn3B Mn 0.89151(2) 0.715463(18) 0.396181(17) 0.02259(11) Uani 0.33 1 d P
Fe2A Fe 0.37372(3) 0.647694(19) 0.117332(18) 0.02569(12) Uani 0.67 1 d P
Mn2A Mn 0.37372(3) 0.647694(19) 0.117332(18) 0.02569(12) Uani 0.33 1 d P
Fe1B Fe 0.73403(2) 0.658126(18) 0.348077(17) 0.02187(11) Uani 0.67 1 d P
Mn1B Mn 0.73403(2) 0.658126(18) 0.348077(17) 0.02187(11) Uani 0.33 1 d P
Fe3A Fe 0.39654(2) 0.632107(18) 0.247906(18) 0.02334(11) Uani 0.67 1 d P
Mn3A Mn 0.39654(2) 0.632107(18) 0.247906(18) 0.02334(11) Uani 0.33 1 d P
Fe2B Fe 0.89674(2) 0.627186(18) 0.294335(17) 0.02170(11) Uani 0.67 1 d P
Mn2B Mn 0.89674(2) 0.627186(18) 0.294335(17) 0.02170(11) Uani 0.33 1 d P
O1A O 0.33308(11) 0.62829(8) 0.18586(8) 0.0231(5) Uani 1 1 d .
O1B O 0.84159(11) 0.66584(8) 0.34625(8) 0.0226(5) Uani 1 1 d .
O12A O 0.36604(13) 0.55305(9) 0.27471(9) 0.0353(6) Uani 1 1 d .
O13A O 0.25259(12) 0.53867(9) 0.24040(9) 0.0349(6) Uani 1 1 d .
O10A O 0.31545(12) 0.66672(10) 0.29529(9) 0.0331(5) Uani 1 1 d .
O11A O 0.20573(12) 0.65480(9) 0.25402(9) 0.0322(5) Uani 1 1 d .
O4A O 0.23477(12) 0.54945(9) 0.12899(9) 0.0338(5) Uani 1 1 d .
O5A O 0.32666(13) 0.57904(9) 0.07736(8) 0.0338(5) Uani 1 1 d .
O2A O 0.18910(12) 0.66535(10) 0.14229(9) 0.0344(6) Uani 1 1 d .
O3A O 0.28322(12) 0.69352(10) 0.09139(9) 0.0346(6) Uani 1 1 d .
O8A O 0.46699(12) 0.59774(9) 0.12805(8) 0.0323(5) Uani 1 1 d .
O9A O 0.48468(13) 0.59018(10) 0.21510(9) 0.0350(6) Uani 1 1 d .
O6A O 0.42054(12) 0.72153(9) 0.14515(9) 0.0326(5) Uani 1 1 d .
O7A O 0.43785(12) 0.71099(9) 0.23226(9) 0.0324(5) Uani 1 1 d .
O10B O 0.84385(12) 0.67721(9) 0.46067(8) 0.0304(5) Uani 1 1 d .
O11B O 0.73503(12) 0.64531(9) 0.42908(8) 0.0280(5) Uani 1 1 d .
O12B O 0.81325(12) 0.77985(9) 0.39565(9) 0.0310(5) Uani 1 1 d .
O13B O 0.71453(12) 0.74359(9) 0.35427(9) 0.0296(5) Uani 1 1 d .
O4B O 0.73490(12) 0.57120(9) 0.33746(9) 0.0305(5) Uani 1 1 d .
O5B O 0.84565(12) 0.55194(9) 0.30290(10) 0.0367(6) Uani 1 1 d .
O2B O 0.71492(12) 0.66657(10) 0.26846(9) 0.0340(6) Uani 1 1 d .
O3B O 0.82388(13) 0.64415(10) 0.23214(8) 0.0362(6) Uani 1 1 d .
O8B O 0.97963(12) 0.59960(9) 0.34449(9) 0.0320(5) Uani 1 1 d .
O9B O 0.98121(12) 0.66140(9) 0.41045(9) 0.0309(5) Uani 1 1 d .
O6B O 0.95315(12) 0.69619(9) 0.27000(8) 0.0290(5) Uani 1 1 d .
O7B O 0.94533(12) 0.75759(9) 0.33590(8) 0.0286(5) Uani 1 1 d .
C1 C 0.30957(18) 0.52345(13) 0.26647(12) 0.0263(7) Uani 1 1 d .
C2 C 0.30710(19) 0.46450(13) 0.29062(13) 0.0323(8) Uani 1 1 d .
C3 C 0.3812(2) 0.44937(15) 0.31662(17) 0.0503(11) Uani 1 1 d .
H3A H 0.3790 0.4109 0.3299 0.076 Uiso 1 1 calc R
H3B H 0.3913 0.4750 0.3461 0.076 Uiso 1 1 calc R
H3C H 0.4212 0.4524 0.2906 0.076 Uiso 1 1 calc R
C4 C 0.2456(2) 0.46378(16) 0.33169(15) 0.0455(10) Uani 1 1 d .
H4A H 0.1978 0.4732 0.3147 0.068 Uiso 1 1 calc R
H4B H 0.2571 0.4913 0.3594 0.068 Uiso 1 1 calc R
H4C H 0.2424 0.4264 0.3474 0.068 Uiso 1 1 calc R
C5 C 0.2875(2) 0.42241(14) 0.24757(15) 0.0496(10) Uani 1 1 d .
H5A H 0.2394 0.4325 0.2312 0.074 Uiso 1 1 calc R
H5B H 0.2839 0.3849 0.2631 0.074 Uiso 1 1 calc R
H5C H 0.3264 0.4227 0.2206 0.074 Uiso 1 1 calc R
C6 C 0.24756(17) 0.67722(13) 0.28865(12) 0.0255(7) Uani 1 1 d .
C7 C 0.21344(19) 0.72282(15) 0.32326(14) 0.0355(8) Uani 1 1 d .
C8 C 0.2398(2) 0.7159(2) 0.38053(16) 0.0659(14) Uani 1 1 d .
H8A H 0.2203 0.7468 0.4019 0.099 Uiso 1 1 calc R
H8B H 0.2946 0.7163 0.3820 0.099 Uiso 1 1 calc R
H8C H 0.2215 0.6802 0.3944 0.099 Uiso 1 1 calc R
C9 C 0.2429(3) 0.77788(17) 0.3017(2) 0.0762(16) Uani 1 1 d .
H9A H 0.2261 0.7825 0.2649 0.114 Uiso 1 1 calc R
H9B H 0.2976 0.7777 0.3032 0.114 Uiso 1 1 calc R
H9C H 0.2240 0.8089 0.3230 0.114 Uiso 1 1 calc R
C10 C 0.12852(19) 0.72196(17) 0.32030(16) 0.0481(10) Uani 1 1 d .
H10A H 0.1122 0.7266 0.2834 0.072 Uiso 1 1 calc R
H10B H 0.1085 0.7526 0.3417 0.072 Uiso 1 1 calc R
H10C H 0.1102 0.6861 0.3338 0.072 Uiso 1 1 calc R
C11 C 0.27549(18) 0.54600(13) 0.08842(12) 0.0271(7) Uani 1 1 d .
C12 C 0.2588(2) 0.49746(15) 0.05037(14) 0.0367(8) Uani 1 1 d .
C13 C 0.2525(4) 0.44311(18) 0.08190(19) 0.0886(19) Uani 1 1 d .
H13A H 0.2456 0.4116 0.0575 0.133 Uiso 1 1 calc R
H13B H 0.2096 0.4454 0.1055 0.133 Uiso 1 1 calc R
H13C H 0.2982 0.4375 0.1029 0.133 Uiso 1 1 calc R
C14 C 0.3194(2) 0.49053(18) 0.01002(17) 0.0598(12) Uani 1 1 d .
H14A H 0.3072 0.4589 -0.0132 0.090 Uiso 1 1 calc R
H14B H 0.3672 0.4834 0.0281 0.090 Uiso 1 1 calc R
H14C H 0.3232 0.5248 -0.0111 0.090 Uiso 1 1 calc R
C15 C 0.1854(3) 0.5105(2) 0.02238(19) 0.0786(17) Uani 1 1 d .
H15A H 0.1866 0.5490 0.0089 0.118 Uiso 1 1 calc R
H15B H 0.1442 0.5066 0.0473 0.118 Uiso 1 1 calc R
H15C H 0.1780 0.4844 -0.0071 0.118 Uiso 1 1 calc R
C16 C 0.21707(18) 0.69610(13) 0.10758(12) 0.0276(7) Uani 1 1 d .
C17 C 0.16723(19) 0.74244(14) 0.08431(14) 0.0343(8) Uani 1 1 d .
C18 C 0.0879(2) 0.72101(18) 0.07511(18) 0.0581(12) Uani 1 1 d .
H18A H 0.0567 0.7514 0.0611 0.087 Uiso 1 1 calc R
H18B H 0.0674 0.7078 0.1086 0.087 Uiso 1 1 calc R
H18C H 0.0887 0.6901 0.0497 0.087 Uiso 1 1 calc R
C19 C 0.1991(2) 0.76412(16) 0.03246(15) 0.0488(10) Uani 1 1 d .
H19A H 0.2495 0.7789 0.0388 0.073 Uiso 1 1 calc R
H19B H 0.1669 0.7939 0.0184 0.073 Uiso 1 1 calc R
H19C H 0.2014 0.7334 0.0068 0.073 Uiso 1 1 calc R
C20 C 0.1671(2) 0.78946(16) 0.12570(15) 0.0475(10) Uani 1 1 d .
H20A H 0.2173 0.8055 0.1288 0.071 Uiso 1 1 calc R
H20B H 0.1521 0.7742 0.1600 0.071 Uiso 1 1 calc R
H20C H 0.1317 0.8187 0.1147 0.071 Uiso 1 1 calc R
C21 C 0.49070(16) 0.57237(13) 0.16851(13) 0.0257(7) Uani 1 1 d .
C22 C 0.5241(2) 0.51367(15) 0.15994(14) 0.0380(9) Uani 1 1 d .
C23 C 0.4555(2) 0.47481(16) 0.15367(17) 0.0559(11) Uani 1 1 d .
H23A H 0.4253 0.4870 0.1232 0.084 Uiso 1 1 calc R
H23B H 0.4253 0.4766 0.1857 0.084 Uiso 1 1 calc R
H23C H 0.4723 0.4362 0.1481 0.084 Uiso 1 1 calc R
C24 C 0.5702(2) 0.49627(17) 0.20883(16) 0.0558(11) Uani 1 1 d .
H24A H 0.5896 0.4583 0.2038 0.084 Uiso 1 1 calc R
H24B H 0.5384 0.4971 0.2401 0.084 Uiso 1 1 calc R
H24C H 0.6120 0.5223 0.2138 0.084 Uiso 1 1 calc R
C25 C 0.5698(2) 0.51067(19) 0.10980(16) 0.0585(12) Uani 1 1 d .
H25A H 0.6116 0.5372 0.1123 0.088 Uiso 1 1 calc R
H25B H 0.5381 0.5203 0.0793 0.088 Uiso 1 1 calc R
H25C H 0.5893 0.4726 0.1055 0.088 Uiso 1 1 calc R
C26 C 0.43770(17) 0.73971(13) 0.19037(14) 0.0283(7) Uani 1 1 d .
C27 C 0.4575(2) 0.80250(15) 0.19486(17) 0.0455(10) Uani 1 1 d .
C28 C 0.3832(3) 0.83435(17) 0.1934(2) 0.0692(14) Uani 1 1 d .
H28A H 0.3536 0.8241 0.2242 0.104 Uiso 1 1 calc R
H28B H 0.3555 0.8246 0.1610 0.104 Uiso 1 1 calc R
H28C H 0.3930 0.8747 0.1939 0.104 Uiso 1 1 calc R
C29 C 0.5005(3) 0.82136(19) 0.1458(2) 0.0890(19) Uani 1 1 d .
H29A H 0.5083 0.8620 0.1471 0.133 Uiso 1 1 calc R
H29B H 0.4717 0.8118 0.1138 0.133 Uiso 1 1 calc R
H29C H 0.5490 0.8024 0.1450 0.133 Uiso 1 1 calc R
C30 C 0.4984(4) 0.8147(2) 0.2446(3) 0.129(3) Uani 1 1 d .
H30A H 0.5098 0.8548 0.2465 0.194 Uiso 1 1 calc R
H30B H 0.5450 0.7932 0.2456 0.194 Uiso 1 1 calc R
H30C H 0.4674 0.8041 0.2748 0.194 Uiso 1 1 calc R
C31 C 0.78852(18) 0.64451(14) 0.46147(12) 0.0269(7) Uani 1 1 d .
C32 C 0.7898(2) 0.59660(15) 0.50229(14) 0.0382(9) Uani 1 1 d .
C33 C 0.8112(3) 0.54427(17) 0.46956(17) 0.0682(14) Uani 1 1 d .
H33A H 0.8143 0.5116 0.4929 0.102 Uiso 1 1 calc R
H33B H 0.8597 0.5504 0.4529 0.102 Uiso 1 1 calc R
H33C H 0.7730 0.5377 0.4421 0.102 Uiso 1 1 calc R
C34 C 0.7128(2) 0.58648(17) 0.52629(15) 0.0504(11) Uani 1 1 d .
H34A H 0.6982 0.6192 0.5471 0.076 Uiso 1 1 calc R
H34B H 0.7149 0.5534 0.5492 0.076 Uiso 1 1 calc R
H34C H 0.6760 0.5803 0.4979 0.076 Uiso 1 1 calc R
C35 C 0.8470(2) 0.60880(19) 0.54635(15) 0.0552(11) Uani 1 1 d .
H35A H 0.8341 0.6440 0.5639 0.083 Uiso 1 1 calc R
H35B H 0.8970 0.6119 0.5311 0.083 Uiso 1 1 calc R
H35C H 0.8466 0.5782 0.5722 0.083 Uiso 1 1 calc R
C36 C 0.75012(18) 0.78339(13) 0.37407(12) 0.0254(7) Uani 1 1 d .
C37 C 0.7127(2) 0.84143(14) 0.37299(15) 0.0379(9) Uani 1 1 d .
C38 C 0.6595(2) 0.84581(17) 0.3264(2) 0.0650(14) Uani 1 1 d .
H38A H 0.6396 0.8840 0.3242 0.097 Uiso 1 1 calc R
H38B H 0.6183 0.8193 0.3308 0.097 Uiso 1 1 calc R
H38C H 0.6862 0.8370 0.2938 0.097 Uiso 1 1 calc R
C39 C 0.6681(3) 0.84628(19) 0.4250(2) 0.0786(17) Uani 1 1 d .
H39A H 0.6392 0.8811 0.4247 0.118 Uiso 1 1 calc R
H39B H 0.7029 0.8465 0.4552 0.118 Uiso 1 1 calc R
H39C H 0.6340 0.8143 0.4280 0.118 Uiso 1 1 calc R
C40 C 0.7696(2) 0.88816(15) 0.37245(17) 0.0509(11) Uani 1 1 d .
H40A H 0.8033 0.8829 0.3426 0.076 Uiso 1 1 calc R
H40B H 0.7986 0.8876 0.4056 0.076 Uiso 1 1 calc R
H40C H 0.7439 0.9242 0.3689 0.076 Uiso 1 1 calc R
C41 C 0.78277(18) 0.53806(13) 0.32052(12) 0.0255(7) Uani 1 1 d .
C42 C 0.7652(2) 0.47522(14) 0.31920(15) 0.0409(9) Uani 1 1 d .
C43 C 0.8248(3) 0.44357(17) 0.3492(2) 0.0726(15) Uani 1 1 d .
H43A H 0.8221 0.4529 0.3869 0.109 Uiso 1 1 calc R
H43B H 0.8741 0.4540 0.3359 0.109 Uiso 1 1 calc R
H43C H 0.8171 0.4033 0.3445 0.109 Uiso 1 1 calc R
C44 C 0.7677(2) 0.45650(18) 0.26119(16) 0.0567(12) Uani 1 1 d .
H44A H 0.8185 0.4611 0.2478 0.085 Uiso 1 1 calc R
H44B H 0.7331 0.4794 0.2401 0.085 Uiso 1 1 calc R
H44C H 0.7530 0.4171 0.2586 0.085 Uiso 1 1 calc R
C45 C 0.6885(2) 0.46281(16) 0.33992(17) 0.0567(12) Uani 1 1 d .
H45A H 0.6791 0.4224 0.3379 0.085 Uiso 1 1 calc R
H45B H 0.6511 0.4828 0.3186 0.085 Uiso 1 1 calc R
H45C H 0.6855 0.4751 0.3768 0.085 Uiso 1 1 calc R
C46 C 0.75693(19) 0.66017(14) 0.23018(13) 0.0306(8) Uani 1 1 d .
C47 C 0.7237(2) 0.67242(19) 0.17481(15) 0.0484(11) Uani 1 1 d .
C48 C 0.7690(4) 0.7079(4) 0.1453(3) 0.211(6) Uani 1 1 d .
H48A H 0.7649 0.7462 0.1589 0.317 Uiso 1 1 calc R
H48B H 0.7529 0.7070 0.1081 0.317 Uiso 1 1 calc R
H48C H 0.8211 0.6954 0.1481 0.317 Uiso 1 1 calc R
C49 C 0.7189(8) 0.6184(3) 0.1466(3) 0.293(9) Uani 1 1 d .
H49A H 0.6777 0.6197 0.1208 0.439 Uiso 1 1 calc R
H49B H 0.7098 0.5883 0.1721 0.439 Uiso 1 1 calc R
H49C H 0.7659 0.6113 0.1283 0.439 Uiso 1 1 calc R
C50 C 0.6485(4) 0.6950(6) 0.1784(2) 0.248(7) Uani 1 1 d .
H50A H 0.6509 0.7360 0.1800 0.371 Uiso 1 1 calc R
H50B H 0.6246 0.6807 0.2103 0.371 Uiso 1 1 calc R
H50C H 0.6192 0.6837 0.1472 0.371 Uiso 1 1 calc R
C51 C 1.00068(17) 0.61661(14) 0.38971(13) 0.0285(7) Uani 1 1 d .
C52 C 1.05357(19) 0.57723(15) 0.42041(14) 0.0380(9) Uani 1 1 d .
C53 C 1.0730(3) 0.6010(2) 0.47394(17) 0.0797(17) Uani 1 1 d .
H53A H 1.1095 0.5767 0.4917 0.120 Uiso 1 1 calc R
H53B H 1.0277 0.6034 0.4953 0.120 Uiso 1 1 calc R
H53C H 1.0944 0.6385 0.4697 0.120 Uiso 1 1 calc R
C54 C 1.1224(2) 0.5683(2) 0.38858(19) 0.0731(15) Uani 1 1 d .
H54A H 1.1474 0.6042 0.3830 0.110 Uiso 1 1 calc R
H54B H 1.1086 0.5519 0.3543 0.110 Uiso 1 1 calc R
H54C H 1.1562 0.5428 0.4076 0.110 Uiso 1 1 calc R
C55 C 1.0155(3) 0.5203(2) 0.4249(3) 0.104(2) Uani 1 1 d .
H55A H 1.0523 0.4921 0.4361 0.155 Uiso 1 1 calc R
H55B H 0.9942 0.5097 0.3905 0.155 Uiso 1 1 calc R
H55C H 0.9756 0.5224 0.4511 0.155 Uiso 1 1 calc R
C56 C 0.95223(16) 0.74515(12) 0.28833(12) 0.0236(7) Uani 1 1 d .
C57 C 0.9544(2) 0.79348(15) 0.24894(14) 0.0413(9) Uani 1 1 d .
C58 C 1.0029(4) 0.83980(18) 0.2682(2) 0.0902(19) Uani 1 1 d .
H58A H 0.9835 0.8542 0.3016 0.135 Uiso 1 1 calc R
H58B H 1.0034 0.8699 0.2419 0.135 Uiso 1 1 calc R
H58C H 1.0539 0.8258 0.2738 0.135 Uiso 1 1 calc R
C59 C 0.9815(3) 0.77259(19) 0.19489(16) 0.0685(14) Uani 1 1 d .
H59A H 1.0314 0.7561 0.1990 0.103 Uiso 1 1 calc R
H59B H 0.9837 0.8041 0.1702 0.103 Uiso 1 1 calc R
H59C H 0.9467 0.7443 0.1811 0.103 Uiso 1 1 calc R
C60 C 0.8724(3) 0.8132(2) 0.2431(2) 0.0836(17) Uani 1 1 d .
H60A H 0.8406 0.7812 0.2338 0.125 Uiso 1 1 calc R
H60B H 0.8689 0.8415 0.2151 0.125 Uiso 1 1 calc R
H60C H 0.8559 0.8294 0.2765 0.125 Uiso 1 1 calc R
C61 C 0.57632(17) 0.69609(15) 0.39123(13) 0.0330(8) Uani 1 1 d .
H61A H 0.6065 0.6990 0.4242 0.040 Uiso 1 1 calc R
H61B H 0.5838 0.7309 0.3707 0.040 Uiso 1 1 calc R
C62 C 0.58908(18) 0.59580(15) 0.39135(14) 0.0353(8) Uani 1 1 d .
H62A H 0.6046 0.5626 0.3707 0.042 Uiso 1 1 calc R
H62B H 0.6199 0.5970 0.4241 0.042 Uiso 1 1 calc R
C63 C 0.55651(16) 0.64421(13) 0.31114(12) 0.0239(7) Uani 1 1 d .
H63A H 0.5728 0.6119 0.2896 0.029 Uiso 1 1 calc R
H63B H 0.5640 0.6786 0.2899 0.029 Uiso 1 1 calc R
C64 C 0.46695(18) 0.58699(15) 0.35670(13) 0.0331(8) Uani 1 1 d .
H64A H 0.4136 0.5820 0.3654 0.040 Uiso 1 1 calc R
H64B H 0.4830 0.5538 0.3363 0.040 Uiso 1 1 calc R
C65 C 0.4883(2) 0.64088(19) 0.43465(14) 0.0495(11) Uani 1 1 d .
H65A H 0.4351 0.6375 0.4447 0.059 Uiso 1 1 calc R
H65B H 0.5184 0.6435 0.4676 0.059 Uiso 1 1 calc R
C66 C 0.45400(18) 0.68708(15) 0.35637(13) 0.0337(8) Uani 1 1 d .
H66A H 0.4606 0.7218 0.3356 0.040 Uiso 1 1 calc R
H66B H 0.4005 0.6841 0.3654 0.040 Uiso 1 1 calc R
C67 C 0.05454(16) 0.60275(13) 0.23364(12) 0.0263(7) Uani 1 1 d .
H67A H 0.0534 0.6430 0.2244 0.032 Uiso 1 1 calc R
H67B H 0.0764 0.5992 0.2696 0.032 Uiso 1 1 calc R
C68 C 0.10257(18) 0.51228(13) 0.21035(16) 0.0383(9) Uani 1 1 d .
H68A H 0.1340 0.4913 0.1852 0.046 Uiso 1 1 calc R
H68B H 0.1248 0.5078 0.2461 0.046 Uiso 1 1 calc R
C69 C 0.06710(18) 0.57818(16) 0.14230(13) 0.0379(9) Uani 1 1 d .
H69A H 0.0651 0.6182 0.1323 0.045 Uiso 1 1 calc R
H69B H 0.0982 0.5585 0.1161 0.045 Uiso 1 1 calc R
C70 C -0.01776(19) 0.51980(13) 0.24728(15) 0.0375(9) Uani 1 1 d .
H70A H 0.0045 0.5159 0.2831 0.045 Uiso 1 1 calc R
H70B H -0.0686 0.5034 0.2480 0.045 Uiso 1 1 calc R
C71 C -0.05363(19) 0.58515(16) 0.18008(13) 0.0377(9) Uani 1 1 d .
H71A H -0.0561 0.6252 0.1701 0.045 Uiso 1 1 calc R
H71B H -0.1053 0.5702 0.1794 0.045 Uiso 1 1 calc R
C72 C -0.0048(2) 0.49586(16) 0.15745(17) 0.0526(12) Uani 1 1 d .
H72A H -0.0557 0.4797 0.1569 0.063 Uiso 1 1 calc R
H72B H 0.0256 0.4747 0.1318 0.063 Uiso 1 1 calc R
C73 C 0.51441(17) 0.69174(16) 0.05452(13) 0.0332(8) Uani 1 1 d .
H73A H 0.5072 0.7267 0.0749 0.040 Uiso 1 1 calc R
H73B H 0.5396 0.6643 0.0781 0.040 Uiso 1 1 calc R
C74 C 0.40443(17) 0.71057(13) 0.00282(12) 0.0245(7) Uani 1 1 d .
H74A H 0.3956 0.7458 0.0225 0.029 Uiso 1 1 calc R
H74B H 0.3553 0.6959 -0.0091 0.029 Uiso 1 1 calc R
C75 C 0.4539(2) 0.61718(14) 0.00745(13) 0.0358(8) Uani 1 1 d .
H75A H 0.4773 0.5887 0.0308 0.043 Uiso 1 1 calc R
H75B H 0.4055 0.6021 -0.0054 0.043 Uiso 1 1 calc R
C76 C 0.5729(2) 0.65117(17) -0.01908(15) 0.0471(11) Uani 1 1 d .
H76A H 0.6055 0.6580 -0.0498 0.057 Uiso 1 1 calc R
H76B H 0.5983 0.6237 0.0043 0.057 Uiso 1 1 calc R
C77 C 0.52456(17) 0.74396(14) -0.02458(13) 0.0311(8) Uani 1 1 d .
H77A H 0.5569 0.7527 -0.0550 0.037 Uiso 1 1 calc R
H77B H 0.5165 0.7791 -0.0047 0.037 Uiso 1 1 calc R
C78 C 0.4658(2) 0.66863(13) -0.07192(13) 0.0337(8) Uani 1 1 d .
H78A H 0.4178 0.6530 -0.0849 0.040 Uiso 1 1 calc R
H78B H 0.4977 0.6756 -0.1030 0.040 Uiso 1 1 calc R
C79 C 0.4520(7) 0.8481(6) 0.3746(3) 0.366(10) Uani 1 1 d DU
H79A H 0.4295 0.8122 0.3644 0.548 Uiso 1 1 calc R
H79B H 0.5050 0.8481 0.3655 0.548 Uiso 1 1 calc R
H79C H 0.4264 0.8785 0.3558 0.548 Uiso 1 1 calc R
C80 C 0.4443(4) 0.8562(3) 0.4321(2) 0.142(4) Uani 1 1 d GDU
C81 C 0.3973(4) 0.8182(2) 0.4568(3) 0.275(9) Uani 1 1 d GDU
H81 H 0.3744 0.7891 0.4369 0.330 Uiso 1 1 calc R
C82 C 0.3838(4) 0.8230(3) 0.5106(3) 0.220(6) Uani 1 1 d GDU
H82 H 0.3517 0.7970 0.5275 0.264 Uiso 1 1 calc R
C83 C 0.4173(4) 0.8657(3) 0.5398(2) 0.173(5) Uani 1 1 d GDU
H83 H 0.4080 0.8689 0.5766 0.207 Uiso 1 1 calc R
C84 C 0.4643(3) 0.9036(2) 0.5151(2) 0.188(6) Uani 1 1 d GDU
H84 H 0.4871 0.9328 0.5350 0.226 Uiso 1 1 calc R
C85 C 0.4778(3) 0.8989(2) 0.4612(3) 0.155(4) Uani 1 1 d GDU
H85 H 0.5099 0.9249 0.4443 0.186 Uiso 1 1 calc R
C86 C 0.7737(4) 0.8435(4) 0.0262(3) 0.212(6) Uani 1 1 d DU
H86A H 0.7352 0.8530 0.0520 0.318 Uiso 1 1 calc R
H86B H 0.7874 0.8040 0.0301 0.318 Uiso 1 1 calc R
H86C H 0.7542 0.8501 -0.0096 0.318 Uiso 1 1 calc R
C87 C 0.8387(3) 0.8781(2) 0.03525(18) 0.211(7) Uani 1 1 d GDU
C88 C 0.8491(3) 0.9308(2) 0.01319(16) 0.223(8) Uani 1 1 d GDU
H88 H 0.8123 0.9460 -0.0100 0.268 Uiso 1 1 calc R
C89 C 0.9133(4) 0.96124(18) 0.0251(2) 0.308(10) Uani 1 1 d GDU
H89 H 0.9204 0.9973 0.0101 0.370 Uiso 1 1 calc R
C90 C 0.9672(3) 0.9390(2) 0.0591(2) 0.214(6) Uani 1 1 d GDU
H90 H 1.0111 0.9598 0.0673 0.257 Uiso 1 1 calc R
C91 C 0.9568(3) 0.8863(3) 0.08119(17) 0.198(6) Uani 1 1 d GDU
H91 H 0.9936 0.8710 0.1044 0.238 Uiso 1 1 calc R
C92 C 0.8926(3) 0.85583(18) 0.06925(17) 0.098(2) Uani 1 1 d GDU
H92 H 0.8855 0.8198 0.0843 0.118 Uiso 1 1 calc R
N10A N 0.60346(14) 0.64742(10) 0.35967(10) 0.0240(6) Uani 1 1 d .
N9A N 0.47509(14) 0.63807(11) 0.32304(10) 0.0249(6) Uani 1 1 d .
N12A N 0.51044(15) 0.58984(13) 0.40552(11) 0.0390(7) Uani 1 1 d .
N11A N 0.49774(15) 0.69116(14) 0.40477(11) 0.0385(7) Uani 1 1 d .
N1A N 0.10277(14) 0.57287(11) 0.19572(10) 0.0285(6) Uani 1 1 d .
N2A N 0.02744(16) 0.48878(12) 0.20982(14) 0.0432(8) Uani 1 1 d .
N3A N -0.00895(16) 0.55481(14) 0.14065(12) 0.0444(8) Uani 1 1 d .
N4A N -0.02351(14) 0.58061(11) 0.23376(10) 0.0284(6) Uani 1 1 d .
N5A N 0.44026(14) 0.66931(11) 0.03859(10) 0.0271(6) Uani 1 1 d .
N8A N 0.50243(18) 0.62752(12) -0.03765(11) 0.0394(8) Uani 1 1 d .
N7A N 0.45142(14) 0.72284(11) -0.04449(10) 0.0255(6) Uani 1 1 d .
N6A N 0.56276(15) 0.70349(13) 0.00975(11) 0.0387(7) Uani 1 1 d .

loop_
_atom_site_aniso_label
_atom_site_aniso_U_11
_atom_site_aniso_U_22
_atom_site_aniso_U_33
_atom_site_aniso_U_23
_atom_site_aniso_U_13
_atom_site_aniso_U_12
Fe1A 0.0243(3) 0.0246(2) 0.0250(2) -0.00070(19) 0.00225(19) 0.0014(2)
Mn1A 0.0243(3) 0.0246(2) 0.0250(2) -0.00070(19) 0.00225(19) 0.0014(2)
Fe3B 0.0186(2) 0.0233(2) 0.0258(2) 0.00224(19) 0.00125(18) 0.00179(19)
Mn3B 0.0186(2) 0.0233(2) 0.0258(2) 0.00224(19) 0.00125(18) 0.00179(19)
Fe2A 0.0219(3) 0.0271(3) 0.0281(3) 0.0000(2) 0.00128(19) 0.0035(2)
Mn2A 0.0219(3) 0.0271(3) 0.0281(3) 0.0000(2) 0.00128(19) 0.0035(2)
Fe1B 0.0205(2) 0.0240(2) 0.0211(2) 0.00120(18) 0.00315(18) -0.00020(19)
Mn1B 0.0205(2) 0.0240(2) 0.0211(2) 0.00120(18) 0.00315(18) -0.00020(19)
Fe3A 0.0219(2) 0.0225(2) 0.0258(2) 0.00157(19) 0.00521(19) 0.00190(19)
Mn3A 0.0219(2) 0.0225(2) 0.0258(2) 0.00157(19) 0.00521(19) 0.00190(19)
Fe2B 0.0161(2) 0.0225(2) 0.0265(2) -0.00036(19) 0.00144(18) -0.00111(18)
Mn2B 0.0161(2) 0.0225(2) 0.0265(2) -0.00036(19) 0.00144(18) -0.00111(18)
O1A 0.0192(11) 0.0232(11) 0.0269(11) 0.0008(9) 0.0030(9) 0.0005(9)
O1B 0.0184(11) 0.0265(11) 0.0230(11) 0.0001(9) 0.0004(9) 0.0006(9)
O12A 0.0347(14) 0.0302(13) 0.0408(14) 0.0115(11) -0.0086(11) -0.0087(11)
O13A 0.0252(13) 0.0318(13) 0.0477(15) 0.0095(11) -0.0011(11) -0.0032(10)
O10A 0.0207(12) 0.0480(15) 0.0304(13) -0.0100(11) -0.0014(10) 0.0076(11)
O11A 0.0191(12) 0.0413(14) 0.0364(13) -0.0099(11) 0.0018(10) -0.0009(10)
O4A 0.0259(13) 0.0374(13) 0.0384(14) -0.0115(11) 0.0087(10) -0.0062(10)
O5A 0.0345(14) 0.0371(13) 0.0298(13) -0.0038(10) 0.0090(10) -0.0082(11)
O2A 0.0215(12) 0.0404(14) 0.0414(14) 0.0110(11) 0.0029(10) 0.0005(10)
O3A 0.0283(13) 0.0419(14) 0.0337(13) 0.0113(11) 0.0053(10) 0.0071(11)
O8A 0.0349(13) 0.0345(13) 0.0278(12) 0.0073(10) 0.0105(10) 0.0112(11)
O9A 0.0332(14) 0.0395(14) 0.0321(13) -0.0083(11) -0.0066(10) 0.0131(11)
O6A 0.0314(13) 0.0335(13) 0.0330(13) 0.0086(11) 0.0038(10) -0.0033(10)
O7A 0.0313(13) 0.0320(13) 0.0337(13) -0.0002(11) -0.0037(10) -0.0049(10)
O10B 0.0318(13) 0.0364(13) 0.0231(12) -0.0021(10) -0.0016(10) -0.0058(11)
O11B 0.0213(12) 0.0392(13) 0.0235(11) 0.0066(10) 0.0018(9) -0.0001(10)
O12B 0.0307(13) 0.0267(12) 0.0356(13) -0.0013(10) -0.0042(10) 0.0029(10)
O13B 0.0207(12) 0.0287(12) 0.0393(13) -0.0013(10) -0.0020(10) 0.0028(10)
O4B 0.0226(12) 0.0290(12) 0.0400(14) -0.0055(10) 0.0083(10) -0.0048(10)
O5B 0.0288(13) 0.0255(12) 0.0560(16) -0.0095(11) 0.0157(11) -0.0051(10)
O2B 0.0174(12) 0.0550(16) 0.0297(13) 0.0067(11) 0.0015(10) 0.0011(11)
O3B 0.0247(13) 0.0590(16) 0.0248(12) -0.0071(11) -0.0019(10) 0.0077(12)
O8B 0.0297(13) 0.0328(13) 0.0336(13) -0.0018(10) 0.0002(10) 0.0093(10)
O9B 0.0279(13) 0.0265(12) 0.0382(13) -0.0044(10) -0.0070(10) 0.0062(10)
O6B 0.0260(12) 0.0268(12) 0.0344(13) -0.0030(10) 0.0092(10) -0.0006(10)
O7B 0.0309(13) 0.0285(12) 0.0264(12) -0.0036(10) 0.0036(10) -0.0063(10)
C1 0.0287(19) 0.0266(17) 0.0239(17) 0.0004(13) 0.0079(14) 0.0001(15)
C2 0.036(2) 0.0257(17) 0.0350(19) 0.0050(15) 0.0073(15) -0.0008(15)
C3 0.053(3) 0.033(2) 0.065(3) 0.0210(19) 0.001(2) 0.0052(19)
C4 0.050(2) 0.043(2) 0.044(2) 0.0137(18) 0.0108(18) -0.0026(19)
C5 0.069(3) 0.0254(19) 0.055(3) -0.0017(18) 0.009(2) -0.0031(19)
C6 0.0220(17) 0.0287(17) 0.0258(17) -0.0005(14) 0.0050(13) -0.0011(14)
C7 0.0246(19) 0.039(2) 0.043(2) -0.0112(17) 0.0058(15) 0.0035(16)
C8 0.047(3) 0.106(4) 0.044(3) -0.034(3) -0.005(2) 0.017(3)
C9 0.073(3) 0.033(2) 0.124(5) -0.013(3) 0.036(3) -0.003(2)
C10 0.029(2) 0.064(3) 0.052(2) -0.018(2) 0.0051(17) 0.0105(19)
C11 0.0229(17) 0.0288(17) 0.0296(18) -0.0008(14) 0.0013(14) 0.0044(14)
C12 0.037(2) 0.037(2) 0.037(2) -0.0102(16) 0.0063(16) -0.0045(16)
C13 0.165(6) 0.039(3) 0.063(3) -0.015(2) 0.029(3) -0.026(3)
C14 0.055(3) 0.066(3) 0.059(3) -0.035(2) 0.020(2) -0.012(2)
C15 0.057(3) 0.108(4) 0.070(3) -0.051(3) -0.020(2) 0.010(3)
C16 0.0260(18) 0.0285(17) 0.0283(17) -0.0006(14) -0.0037(14) 0.0008(14)
C17 0.033(2) 0.0324(19) 0.037(2) 0.0035(15) -0.0063(15) 0.0062(16)
C18 0.038(2) 0.056(3) 0.080(3) 0.012(2) -0.019(2) 0.005(2)
C19 0.059(3) 0.046(2) 0.042(2) 0.0080(18) -0.0030(19) 0.014(2)
C20 0.051(3) 0.040(2) 0.052(2) -0.0036(19) 0.0055(19) 0.0114(19)
C21 0.0157(16) 0.0288(17) 0.0328(18) 0.0027(15) 0.0055(13) 0.0014(13)
C22 0.038(2) 0.038(2) 0.038(2) 0.0049(16) 0.0080(16) 0.0146(17)
C23 0.069(3) 0.033(2) 0.065(3) -0.005(2) -0.002(2) -0.001(2)
C24 0.063(3) 0.049(3) 0.056(3) 0.008(2) -0.004(2) 0.027(2)
C25 0.062(3) 0.066(3) 0.048(3) -0.006(2) 0.015(2) 0.031(2)
C26 0.0167(16) 0.0248(17) 0.043(2) 0.0045(15) 0.0018(14) 0.0034(13)
C27 0.037(2) 0.0279(19) 0.072(3) 0.0024(19) 0.001(2) -0.0031(17)
C28 0.066(3) 0.040(2) 0.102(4) 0.010(2) 0.014(3) 0.016(2)
C29 0.080(4) 0.044(3) 0.144(5) 0.018(3) 0.040(4) -0.019(3)
C30 0.184(7) 0.042(3) 0.160(6) 0.000(3) -0.115(6) -0.034(4)
C31 0.0258(18) 0.0334(18) 0.0215(16) -0.0021(14) 0.0032(14) 0.0016(15)
C32 0.042(2) 0.042(2) 0.0308(19) 0.0064(16) -0.0024(16) -0.0008(17)
C33 0.107(4) 0.046(3) 0.052(3) 0.009(2) 0.004(3) 0.020(3)
C34 0.059(3) 0.051(2) 0.041(2) 0.0145(19) 0.0015(19) -0.018(2)
C35 0.047(3) 0.077(3) 0.041(2) 0.022(2) -0.0068(19) 0.001(2)
C36 0.0240(18) 0.0271(17) 0.0251(16) 0.0038(14) 0.0059(13) 0.0036(14)
C37 0.036(2) 0.0283(19) 0.049(2) 0.0047(16) 0.0071(17) 0.0099(16)
C38 0.050(3) 0.043(2) 0.101(4) 0.025(2) -0.020(3) 0.005(2)
C39 0.090(4) 0.050(3) 0.096(4) 0.000(3) 0.052(3) 0.025(3)
C40 0.055(3) 0.028(2) 0.070(3) 0.0025(19) 0.004(2) 0.0083(18)
C41 0.0277(18) 0.0258(17) 0.0232(16) -0.0023(13) 0.0018(14) -0.0048(14)
C42 0.046(2) 0.0263(18) 0.051(2) -0.0084(17) 0.0119(18) -0.0090(17)
C43 0.093(4) 0.030(2) 0.094(4) 0.008(2) -0.015(3) 0.002(2)
C44 0.051(3) 0.058(3) 0.062(3) -0.030(2) 0.018(2) -0.020(2)
C45 0.066(3) 0.039(2) 0.065(3) -0.012(2) 0.027(2) -0.029(2)
C46 0.0263(19) 0.037(2) 0.0279(18) 0.0027(15) -0.0053(14) -0.0075(15)
C47 0.031(2) 0.083(3) 0.032(2) 0.016(2) -0.0091(16) -0.005(2)
C48 0.133(6) 0.367(14) 0.131(6) 0.190(8) -0.087(5) -0.132(8)
C49 0.60(2) 0.123(7) 0.147(8) -0.006(6) -0.263(12) -0.046(11)
C50 0.111(6) 0.58(2) 0.047(4) 0.053(7) -0.009(4) 0.183(10)
C51 0.0187(17) 0.0338(19) 0.0330(19) 0.0028(15) 0.0008(14) -0.0013(14)
C52 0.031(2) 0.041(2) 0.042(2) 0.0061(17) -0.0051(16) 0.0115(16)
C53 0.091(4) 0.096(4) 0.051(3) -0.002(3) -0.029(3) 0.059(3)
C54 0.047(3) 0.101(4) 0.071(3) 0.018(3) 0.004(2) 0.039(3)
C55 0.084(4) 0.062(3) 0.163(6) 0.068(4) -0.046(4) -0.007(3)
C56 0.0142(15) 0.0236(17) 0.0329(18) 0.0003(14) 0.0033(13) -0.0011(13)
C57 0.050(2) 0.034(2) 0.040(2) 0.0102(17) 0.0094(18) 0.0027(18)
C58 0.151(6) 0.039(3) 0.081(4) 0.022(3) 0.003(4) -0.040(3)
C59 0.097(4) 0.069(3) 0.040(2) 0.022(2) 0.025(2) 0.008(3)
C60 0.085(4) 0.085(4) 0.081(4) 0.041(3) 0.017(3) 0.048(3)
C61 0.0202(17) 0.047(2) 0.0318(18) -0.0108(16) 0.0040(14) -0.0015(15)
C62 0.0229(18) 0.048(2) 0.0353(19) 0.0186(16) -0.0009(15) -0.0072(16)
C63 0.0208(16) 0.0274(17) 0.0236(16) 0.0018(13) 0.0074(13) 0.0014(13)
C64 0.0211(18) 0.046(2) 0.0327(19) 0.0116(16) 0.0030(14) -0.0067(15)
C65 0.0217(19) 0.098(3) 0.028(2) -0.005(2) 0.0059(15) -0.011(2)
C66 0.0186(17) 0.044(2) 0.038(2) -0.0119(16) 0.0026(14) 0.0057(15)
C67 0.0215(17) 0.0277(17) 0.0299(17) -0.0026(14) 0.0049(13) -0.0024(14)
C68 0.0276(19) 0.0245(18) 0.063(3) -0.0068(17) 0.0156(17) -0.0026(15)
C69 0.0257(19) 0.055(2) 0.033(2) -0.0133(17) 0.0039(15) -0.0014(17)
C70 0.0266(19) 0.0252(18) 0.061(2) -0.0068(17) 0.0122(17) -0.0012(15)
C71 0.0243(19) 0.051(2) 0.038(2) -0.0111(17) 0.0006(15) 0.0007(16)
C72 0.033(2) 0.048(2) 0.078(3) -0.033(2) 0.015(2) -0.0069(19)
C73 0.0210(18) 0.051(2) 0.0278(18) 0.0066(16) 0.0004(14) 0.0010(16)
C74 0.0186(16) 0.0291(17) 0.0259(16) 0.0024(13) 0.0014(13) 0.0035(13)
C75 0.049(2) 0.0325(19) 0.0256(18) 0.0054(15) 0.0060(16) 0.0127(17)
C76 0.036(2) 0.069(3) 0.037(2) 0.020(2) 0.0134(17) 0.028(2)
C77 0.0215(17) 0.043(2) 0.0291(18) 0.0046(15) 0.0032(14) 0.0007(15)
C78 0.042(2) 0.0316(18) 0.0271(18) 0.0023(15) 0.0042(15) 0.0116(16)
C79 0.41(3) 0.44(3) 0.240(17) -0.074(17) -0.048(17) 0.064(19)
C80 0.189(9) 0.158(8) 0.078(5) -0.053(5) -0.050(5) 0.092(7)
C81 0.42(2) 0.135(10) 0.264(17) -0.007(11) -0.122(17) 0.019(12)
C82 0.204(12) 0.294(17) 0.160(10) 0.019(11) -0.084(9) -0.024(11)
C83 0.136(9) 0.226(12) 0.155(9) 0.025(8) -0.025(7) -0.038(8)
C84 0.169(9) 0.283(12) 0.111(6) -0.084(8) -0.085(6) 0.178(9)
C85 0.142(7) 0.191(9) 0.132(7) -0.015(6) -0.049(6) 0.109(7)
C86 0.174(10) 0.288(13) 0.173(9) -0.145(9) -0.065(8) 0.068(9)
C87 0.121(7) 0.43(2) 0.081(6) -0.104(9) 0.007(5) 0.098(11)
C88 0.375(16) 0.181(8) 0.117(6) 0.110(6) 0.171(8) 0.240(11)
C89 0.333(17) 0.243(14) 0.355(18) -0.034(13) 0.316(16) 0.035(13)
C90 0.338(15) 0.197(10) 0.108(7) 0.035(6) 0.087(8) 0.199(10)
C91 0.275(14) 0.229(11) 0.093(6) 0.060(7) 0.095(7) 0.166(10)
C92 0.093(5) 0.124(6) 0.078(4) -0.005(4) 0.007(4) 0.006(4)
N10A 0.0198(14) 0.0289(14) 0.0233(14) 0.0023(11) 0.0034(11) -0.0009(11)
N9A 0.0188(14) 0.0296(14) 0.0263(14) 0.0027(11) 0.0057(11) 0.0014(11)
N12A 0.0237(16) 0.061(2) 0.0322(16) 0.0165(15) 0.0011(12) -0.0109(14)
N11A 0.0226(16) 0.061(2) 0.0322(16) -0.0141(15) 0.0063(12) -0.0013(14)
N1A 0.0251(15) 0.0289(15) 0.0316(15) -0.0038(12) 0.0033(12) 0.0009(12)
N2A 0.0292(17) 0.0302(16) 0.071(2) -0.0125(16) 0.0147(16) -0.0046(13)
N3A 0.0267(17) 0.061(2) 0.0451(19) -0.0233(16) 0.0033(14) -0.0029(15)
N4A 0.0229(15) 0.0283(15) 0.0341(16) -0.0036(12) 0.0052(12) -0.0029(12)
N5A 0.0225(14) 0.0321(15) 0.0268(14) 0.0023(12) 0.0006(11) 0.0039(12)
N8A 0.050(2) 0.0390(17) 0.0295(16) 0.0057(13) 0.0079(14) 0.0211(15)
N7A 0.0232(14) 0.0292(15) 0.0242(14) 0.0015(11) 0.0029(11) 0.0034(11)
N6A 0.0220(15) 0.063(2) 0.0315(16) 0.0138(15) 0.0032(12) 0.0078(14)

loop_
_atom_type_symbol
_atom_type_description
_atom_type_scat_dispersion_real
_atom_type_scat_dispersion_imag
_atom_type_scat_source
C C 0.0033 0.0016 'International Tables Vol C Tables 4.2.6.8 and 6.1.1.4'
H H 0.0000 0.0000 'International Tables Vol C Tables 4.2.6.8 and 6.1.1.4'
N N 0.0061 0.0033 'International Tables Vol C Tables 4.2.6.8 and 6.1.1.4'
O O 0.0106 0.0060 'International Tables Vol C Tables 4.2.6.8 and 6.1.1.4'
Mn Mn 0.3368 0.7283 'International Tables Vol C Tables 4.2.6.8 and 6.1.1.4'
Fe Fe 0.3463 0.8444 'International Tables Vol C Tables 4.2.6.8 and 6.1.1.4'

loop_
_geom_angle_atom_site_label_1
_geom_angle_atom_site_label_2
_geom_angle_atom_site_label_3
_geom_angle
_geom_angle_site_symmetry_1
_geom_angle_site_symmetry_3
O1A Fe1A O13A 96.11(9) . .
O1A Fe1A O2A 95.89(9) . .
O13A Fe1A O2A 168.00(9) . .
O1A Fe1A O4A 96.25(9) . .
O13A Fe1A O4A 87.94(10) . .
O2A Fe1A O4A 90.42(10) . .
O1A Fe1A O11A 96.24(9) . .
O13A Fe1A O11A 90.90(10) . .
O2A Fe1A O11A 88.13(9) . .
O4A Fe1A O11A 167.50(9) . .
O1B Fe3B O10B 93.01(8) . .
O1B Fe3B O7B 91.85(8) . .
O10B Fe3B O7B 175.06(9) . .
O1B Fe3B O12B 98.17(8) . .
O10B Fe3B O12B 92.77(9) . .
O7B Fe3B O12B 87.40(9) . .
O1B Fe3B O9B 94.72(8) . .
O10B Fe3B O9B 85.03(9) . .
O7B Fe3B O9B 93.71(9) . .
O12B Fe3B O9B 167.03(9) . .
O1B Fe3B N7A 178.81(9) . 4_676
O10B Fe3B N7A 87.86(9) . 4_676
O7B Fe3B N7A 87.29(8) . 4_676
O12B Fe3B N7A 80.97(9) . 4_676
O9B Fe3B N7A 86.17(9) . 4_676
O1A Fe2A O3A 96.34(9) . .
O1A Fe2A O8A 93.16(8) . .
O3A Fe2A O8A 168.84(9) . .
O1A Fe2A O6A 93.10(9) . .
O3A Fe2A O6A 88.25(9) . .
O8A Fe2A O6A 97.11(9) . .
O1A Fe2A O5A 95.23(8) . .
O3A Fe2A O5A 87.23(9) . .
O8A Fe2A O5A 86.06(9) . .
O6A Fe2A O5A 170.91(9) . .
O1A Fe2A N5A 172.06(9) . .
O3A Fe2A N5A 90.98(9) . .
O8A Fe2A N5A 79.90(8) . .
O6A Fe2A N5A 84.01(9) . .
O5A Fe2A N5A 88.19(9) . .
O1B Fe1B O2B 97.03(8) . .
O1B Fe1B O11B 92.29(8) . .
O2B Fe1B O11B 170.48(9) . .
O1B Fe1B O13B 94.37(8) . .
O2B Fe1B O13B 87.19(9) . .
O11B Fe1B O13B 94.03(9) . .
O1B Fe1B O4B 94.73(8) . .
O2B Fe1B O4B 88.46(9) . .
O11B Fe1B O4B 88.87(9) . .
O13B Fe1B O4B 170.33(9) . .
O1B Fe1B N10A 174.21(9) . .
O2B Fe1B N10A 88.75(8) . .
O11B Fe1B N10A 81.93(8) . .
O13B Fe1B N10A 85.99(9) . .
O4B Fe1B N10A 85.28(8) . .
O1A Fe3A O9A 95.53(9) . .
O1A Fe3A O7A 95.52(9) . .
O9A Fe3A O7A 95.13(9) . .
O1A Fe3A O10A 94.57(9) . .
O9A Fe3A O10A 168.13(9) . .
O7A Fe3A O10A 90.08(9) . .
O1A Fe3A O12A 93.89(9) . .
O9A Fe3A O12A 83.94(10) . .
O7A Fe3A O12A 170.59(9) . .
O10A Fe3A O12A 89.18(10) . .
O1A Fe3A N9A 179.04(9) . .
O9A Fe3A N9A 84.32(9) . .
O7A Fe3A N9A 83.55(9) . .
O10A Fe3A N9A 85.68(9) . .
O12A Fe3A N9A 87.04(9) . .
O1B Fe2B O5B 96.83(9) . .
O1B Fe2B O6B 94.54(9) . .
O5B Fe2B O6B 167.64(9) . .
O1B Fe2B O8B 96.14(9) . .
O5B Fe2B O8B 88.46(10) . .
O6B Fe2B O8B 95.14(9) . .
O1B Fe2B O3B 95.89(9) . .
O5B Fe2B O3B 88.50(10) . .
O6B Fe2B O3B 85.53(9) . .
O8B Fe2B O3B 167.86(9) . .
O1B Fe2B N4A 174.58(9) . 1_655
O5B Fe2B N4A 85.93(9) . 1_655
O6B Fe2B N4A 83.14(9) . 1_655
O8B Fe2B N4A 79.23(9) . 1_655
O3B Fe2B N4A 88.83(9) . 1_655
Fe1A O1A Fe3A 120.73(10) . .
Fe1A O1A Fe2A 119.83(11) . .
Fe3A O1A Fe2A 119.44(10) . .
Fe2B O1B Fe1B 119.79(10) . .
Fe2B O1B Fe3B 120.61(10) . .
Fe1B O1B Fe3B 119.56(10) . .
C1 O12A Fe3A 132.4(2) . .
C1 O13A Fe1A 132.8(2) . .
C6 O10A Fe3A 133.7(2) . .
C6 O11A Fe1A 130.1(2) . .
C11 O4A Fe1A 132.7(2) . .
C11 O5A Fe2A 132.9(2) . .
C16 O2A Fe1A 133.3(2) . .
C16 O3A Fe2A 131.5(2) . .
C21 O8A Fe2A 130.4(2) . .
C21 O9A Fe3A 128.2(2) . .
C26 O6A Fe2A 134.1(2) . .
C26 O7A Fe3A 131.3(2) . .
C31 O10B Fe3B 128.2(2) . .
C31 O11B Fe1B 130.3(2) . .
C36 O12B Fe3B 131.1(2) . .
C36 O13B Fe1B 134.0(2) . .
C41 O4B Fe1B 132.9(2) . .
C41 O5B Fe2B 132.6(2) . .
C46 O2B Fe1B 131.2(2) . .
C46 O3B Fe2B 132.9(2) . .
C51 O8B Fe2B 131.4(2) . .
C51 O9B Fe3B 132.7(2) . .
C56 O6B Fe2B 129.33(19) . .
C56 O7B Fe3B 130.2(2) . .
O12A C1 O13A 124.9(3) . .
O12A C1 C2 118.6(3) . .
O13A C1 C2 116.4(3) . .
C3 C2 C5 110.3(3) . .
C3 C2 C4 109.7(3) . .
C5 C2 C4 108.6(3) . .
C3 C2 C1 111.2(3) . .
C5 C2 C1 109.2(3) . .
C4 C2 C1 107.8(3) . .
C2 C3 H3A 109.5 . .
C2 C3 H3B 109.5 . .
H3A C3 H3B 109.5 . .
C2 C3 H3C 109.5 . .
H3A C3 H3C 109.5 . .
H3B C3 H3C 109.5 . .
C2 C4 H4A 109.5 . .
C2 C4 H4B 109.5 . .
H4A C4 H4B 109.5 . .
C2 C4 H4C 109.5 . .
H4A C4 H4C 109.5 . .
H4B C4 H4C 109.5 . .
C2 C5 H5A 109.5 . .
C2 C5 H5B 109.5 . .
H5A C5 H5B 109.5 . .
C2 C5 H5C 109.5 . .
H5A C5 H5C 109.5 . .
H5B C5 H5C 109.5 . .
O10A C6 O11A 125.1(3) . .
O10A C6 C7 117.4(3) . .
O11A C6 C7 117.4(3) . .
C9 C7 C10 110.1(3) . .
C9 C7 C8 109.2(4) . .
C10 C7 C8 110.1(3) . .
C9 C7 C6 105.6(3) . .
C10 C7 C6 111.6(3) . .
C8 C7 C6 110.2(3) . .
C7 C8 H8A 109.5 . .
C7 C8 H8B 109.5 . .
H8A C8 H8B 109.5 . .
C7 C8 H8C 109.5 . .
H8A C8 H8C 109.5 . .
H8B C8 H8C 109.5 . .
C7 C9 H9A 109.5 . .
C7 C9 H9B 109.5 . .
H9A C9 H9B 109.5 . .
C7 C9 H9C 109.5 . .
H9A C9 H9C 109.5 . .
H9B C9 H9C 109.5 . .
C7 C10 H10A 109.5 . .
C7 C10 H10B 109.5 . .
H10A C10 H10B 109.5 . .
C7 C10 H10C 109.5 . .
H10A C10 H10C 109.5 . .
H10B C10 H10C 109.5 . .
O5A C11 O4A 124.9(3) . .
O5A C11 C12 118.5(3) . .
O4A C11 C12 116.6(3) . .
C14 C12 C15 109.4(4) . .
C14 C12 C13 108.6(4) . .
C15 C12 C13 110.4(4) . .
C14 C12 C11 111.8(3) . .
C15 C12 C11 107.4(3) . .
C13 C12 C11 109.2(3) . .
C12 C13 H13A 109.5 . .
C12 C13 H13B 109.5 . .
H13A C13 H13B 109.5 . .
C12 C13 H13C 109.5 . .
H13A C13 H13C 109.5 . .
H13B C13 H13C 109.5 . .
C12 C14 H14A 109.5 . .
C12 C14 H14B 109.5 . .
H14A C14 H14B 109.5 . .
C12 C14 H14C 109.5 . .
H14A C14 H14C 109.5 . .
H14B C14 H14C 109.5 . .
C12 C15 H15A 109.5 . .
C12 C15 H15B 109.5 . .
H15A C15 H15B 109.5 . .
C12 C15 H15C 109.5 . .
H15A C15 H15C 109.5 . .
H15B C15 H15C 109.5 . .
O2A C16 O3A 125.7(3) . .
O2A C16 C17 117.2(3) . .
O3A C16 C17 117.1(3) . .
C18 C17 C19 109.8(3) . .
C18 C17 C16 110.6(3) . .
C19 C17 C16 110.7(3) . .
C18 C17 C20 110.0(3) . .
C19 C17 C20 109.9(3) . .
C16 C17 C20 105.7(3) . .
C17 C18 H18A 109.5 . .
C17 C18 H18B 109.5 . .
H18A C18 H18B 109.5 . .
C17 C18 H18C 109.5 . .
H18A C18 H18C 109.5 . .
H18B C18 H18C 109.5 . .
C17 C19 H19A 109.5 . .
C17 C19 H19B 109.5 . .
H19A C19 H19B 109.5 . .
C17 C19 H19C 109.5 . .
H19A C19 H19C 109.5 . .
H19B C19 H19C 109.5 . .
C17 C20 H20A 109.5 . .
C17 C20 H20B 109.5 . .
H20A C20 H20B 109.5 . .
C17 C20 H20C 109.5 . .
H20A C20 H20C 109.5 . .
H20B C20 H20C 109.5 . .
O9A C21 O8A 124.5(3) . .
O9A C21 C22 118.5(3) . .
O8A C21 C22 116.8(3) . .
C25 C22 C24 111.7(3) . .
C25 C22 C21 112.0(3) . .
C24 C22 C21 109.8(3) . .
C25 C22 C23 108.7(3) . .
C24 C22 C23 109.8(3) . .
C21 C22 C23 104.6(3) . .
C22 C23 H23A 109.5 . .
C22 C23 H23B 109.5 . .
H23A C23 H23B 109.5 . .
C22 C23 H23C 109.5 . .
H23A C23 H23C 109.5 . .
H23B C23 H23C 109.5 . .
C22 C24 H24A 109.5 . .
C22 C24 H24B 109.5 . .
H24A C24 H24B 109.5 . .
C22 C24 H24C 109.5 . .
H24A C24 H24C 109.5 . .
H24B C24 H24C 109.5 . .
C22 C25 H25A 109.5 . .
C22 C25 H25B 109.5 . .
H25A C25 H25B 109.5 . .
C22 C25 H25C 109.5 . .
H25A C25 H25C 109.5 . .
H25B C25 H25C 109.5 . .
O6A C26 O7A 125.0(3) . .
O6A C26 C27 117.1(3) . .
O7A C26 C27 117.9(3) . .
C30 C27 C28 110.2(4) . .
C30 C27 C29 112.5(5) . .
C28 C27 C29 106.1(4) . .
C30 C27 C26 111.4(3) . .
C28 C27 C26 106.4(3) . .
C29 C27 C26 110.0(3) . .
C27 C28 H28A 109.5 . .
C27 C28 H28B 109.5 . .
H28A C28 H28B 109.5 . .
C27 C28 H28C 109.5 . .
H28A C28 H28C 109.5 . .
H28B C28 H28C 109.5 . .
C27 C29 H29A 109.5 . .
C27 C29 H29B 109.5 . .
H29A C29 H29B 109.5 . .
C27 C29 H29C 109.5 . .
H29A C29 H29C 109.5 . .
H29B C29 H29C 109.5 . .
C27 C30 H30A 109.5 . .
C27 C30 H30B 109.5 . .
H30A C30 H30B 109.5 . .
C27 C30 H30C 109.5 . .
H30A C30 H30C 109.5 . .
H30B C30 H30C 109.5 . .
O11B C31 O10B 125.0(3) . .
O11B C31 C32 117.0(3) . .
O10B C31 C32 117.7(3) . .
C34 C32 C35 109.8(3) . .
C34 C32 C31 112.1(3) . .
C35 C32 C31 110.5(3) . .
C34 C32 C33 108.3(3) . .
C35 C32 C33 112.0(3) . .
C31 C32 C33 104.1(3) . .
C32 C33 H33A 109.5 . .
C32 C33 H33B 109.5 . .
H33A C33 H33B 109.5 . .
C32 C33 H33C 109.5 . .
H33A C33 H33C 109.5 . .
H33B C33 H33C 109.5 . .
C32 C34 H34A 109.5 . .
C32 C34 H34B 109.5 . .
H34A C34 H34B 109.5 . .
C32 C34 H34C 109.5 . .
H34A C34 H34C 109.5 . .
H34B C34 H34C 109.5 . .
C32 C35 H35A 109.5 . .
C32 C35 H35B 109.5 . .
H35A C35 H35B 109.5 . .
C32 C35 H35C 109.5 . .
H35A C35 H35C 109.5 . .
H35B C35 H35C 109.5 . .
O13B C36 O12B 125.3(3) . .
O13B C36 C37 117.3(3) . .
O12B C36 C37 117.3(3) . .
C38 C37 C40 111.1(3) . .
C38 C37 C36 110.3(3) . .
C40 C37 C36 111.8(3) . .
C38 C37 C39 109.4(4) . .
C40 C37 C39 107.8(3) . .
C36 C37 C39 106.3(3) . .
C37 C38 H38A 109.5 . .
C37 C38 H38B 109.5 . .
H38A C38 H38B 109.5 . .
C37 C38 H38C 109.5 . .
H38A C38 H38C 109.5 . .
H38B C38 H38C 109.5 . .
C37 C39 H39A 109.5 . .
C37 C39 H39B 109.5 . .
H39A C39 H39B 109.5 . .
C37 C39 H39C 109.5 . .
H39A C39 H39C 109.5 . .
H39B C39 H39C 109.5 . .
C37 C40 H40A 109.5 . .
C37 C40 H40B 109.5 . .
H40A C40 H40B 109.5 . .
C37 C40 H40C 109.5 . .
H40A C40 H40C 109.5 . .
H40B C40 H40C 109.5 . .
O4B C41 O5B 125.1(3) . .
O4B C41 C42 119.2(3) . .
O5B C41 C42 115.7(3) . .
C45 C42 C43 111.7(4) . .
C45 C42 C41 111.9(3) . .
C43 C42 C41 109.7(3) . .
C45 C42 C44 108.2(3) . .
C43 C42 C44 107.9(3) . .
C41 C42 C44 107.3(3) . .
C42 C43 H43A 109.5 . .
C42 C43 H43B 109.5 . .
H43A C43 H43B 109.5 . .
C42 C43 H43C 109.5 . .
H43A C43 H43C 109.5 . .
H43B C43 H43C 109.5 . .
C42 C44 H44A 109.5 . .
C42 C44 H44B 109.5 . .
H44A C44 H44B 109.5 . .
C42 C44 H44C 109.5 . .
H44A C44 H44C 109.5 . .
H44B C44 H44C 109.5 . .
C42 C45 H45A 109.5 . .
C42 C45 H45B 109.5 . .
H45A C45 H45B 109.5 . .
C42 C45 H45C 109.5 . .
H45A C45 H45C 109.5 . .
H45B C45 H45C 109.5 . .
O2B C46 O3B 126.2(3) . .
O2B C46 C47 117.0(3) . .
O3B C46 C47 116.7(3) . .
C48 C47 C50 110.6(7) . .
C48 C47 C49 107.7(7) . .
C50 C47 C49 107.7(7) . .
C48 C47 C46 112.4(4) . .
C50 C47 C46 111.2(4) . .
C49 C47 C46 107.0(4) . .
C47 C48 H48A 109.5 . .
C47 C48 H48B 109.5 . .
H48A C48 H48B 109.5 . .
C47 C48 H48C 109.5 . .
H48A C48 H48C 109.5 . .
H48B C48 H48C 109.5 . .
C47 C49 H49A 109.5 . .
C47 C49 H49B 109.5 . .
H49A C49 H49B 109.5 . .
C47 C49 H49C 109.5 . .
H49A C49 H49C 109.5 . .
H49B C49 H49C 109.5 . .
C47 C50 H50A 109.5 . .
C47 C50 H50B 109.5 . .
H50A C50 H50B 109.5 . .
C47 C50 H50C 109.5 . .
H50A C50 H50C 109.5 . .
H50B C50 H50C 109.5 . .
O9B C51 O8B 125.1(3) . .
O9B C51 C52 119.1(3) . .
O8B C51 C52 115.8(3) . .
C54 C52 C53 110.8(4) . .
C54 C52 C55 106.5(4) . .
C53 C52 C55 111.6(4) . .
C54 C52 C51 108.8(3) . .
C53 C52 C51 111.0(3) . .
C55 C52 C51 108.0(3) . .
C52 C53 H53A 109.5 . .
C52 C53 H53B 109.5 . .
H53A C53 H53B 109.5 . .
C52 C53 H53C 109.5 . .
H53A C53 H53C 109.5 . .
H53B C53 H53C 109.5 . .
C52 C54 H54A 109.5 . .
C52 C54 H54B 109.5 . .
H54A C54 H54B 109.5 . .
C52 C54 H54C 109.5 . .
H54A C54 H54C 109.5 . .
H54B C54 H54C 109.5 . .
C52 C55 H55A 109.5 . .
C52 C55 H55B 109.5 . .
H55A C55 H55B 109.5 . .
C52 C55 H55C 109.5 . .
H55A C55 H55C 109.5 . .
H55B C55 H55C 109.5 . .
O7B C56 O6B 125.4(3) . .
O7B C56 C57 116.9(3) . .
O6B C56 C57 117.5(3) . .
C58 C57 C56 111.6(3) . .
C58 C57 C59 110.1(4) . .
C56 C57 C59 110.2(3) . .
C58 C57 C60 110.8(4) . .
C56 C57 C60 105.2(3) . .
C59 C57 C60 108.8(4) . .
C57 C58 H58A 109.5 . .
C57 C58 H58B 109.5 . .
H58A C58 H58B 109.5 . .
C57 C58 H58C 109.5 . .
H58A C58 H58C 109.5 . .
H58B C58 H58C 109.5 . .
C57 C59 H59A 109.5 . .
C57 C59 H59B 109.5 . .
H59A C59 H59B 109.5 . .
C57 C59 H59C 109.5 . .
H59A C59 H59C 109.5 . .
H59B C59 H59C 109.5 . .
C57 C60 H60A 109.5 . .
C57 C60 H60B 109.5 . .
H60A C60 H60B 109.5 . .
C57 C60 H60C 109.5 . .
H60A C60 H60C 109.5 . .
H60B C60 H60C 109.5 . .
N11A C61 N10A 112.5(3) . .
N11A C61 H61A 109.1 . .
N10A C61 H61A 109.1 . .
N11A C61 H61B 109.1 . .
N10A C61 H61B 109.1 . .
H61A C61 H61B 107.8 . .
N12A C62 N10A 112.5(3) . .
N12A C62 H62A 109.1 . .
N10A C62 H62A 109.1 . .
N12A C62 H62B 109.1 . .
N10A C62 H62B 109.1 . .
H62A C62 H62B 107.8 . .
N10A C63 N9A 112.5(2) . .
N10A C63 H63A 109.1 . .
N9A C63 H63A 109.1 . .
N10A C63 H63B 109.1 . .
N9A C63 H63B 109.1 . .
H63A C63 H63B 107.8 . .
N12A C64 N9A 113.0(3) . .
N12A C64 H64A 109.0 . .
N9A C64 H64A 109.0 . .
N12A C64 H64B 109.0 . .
N9A C64 H64B 109.0 . .
H64A C64 H64B 107.8 . .
N11A C65 N12A 113.2(3) . .
N11A C65 H65A 108.9 . .
N12A C65 H65A 108.9 . .
N11A C65 H65B 108.9 . .
N12A C65 H65B 108.9 . .
H65A C65 H65B 107.7 . .
N11A C66 N9A 113.1(3) . .
N11A C66 H66A 109.0 . .
N9A C66 H66A 109.0 . .
N11A C66 H66B 109.0 . .
N9A C66 H66B 109.0 . .
H66A C66 H66B 107.8 . .
N1A C67 N4A 112.5(2) . .
N1A C67 H67A 109.1 . .
N4A C67 H67A 109.1 . .
N1A C67 H67B 109.1 . .
N4A C67 H67B 109.1 . .
H67A C67 H67B 107.8 . .
N2A C68 N1A 112.1(3) . .
N2A C68 H68A 109.2 . .
N1A C68 H68A 109.2 . .
N2A C68 H68B 109.2 . .
N1A C68 H68B 109.2 . .
H68A C68 H68B 107.9 . .
N3A C69 N1A 112.3(3) . .
N3A C69 H69A 109.1 . .
N1A C69 H69A 109.1 . .
N3A C69 H69B 109.1 . .
N1A C69 H69B 109.1 . .
H69A C69 H69B 107.9 . .
N2A C70 N4A 112.5(3) . .
N2A C70 H70A 109.1 . .
N4A C70 H70A 109.1 . .
N2A C70 H70B 109.1 . .
N4A C70 H70B 109.1 . .
H70A C70 H70B 107.8 . .
N4A C71 N3A 113.3(3) . .
N4A C71 H71A 108.9 . .
N3A C71 H71A 108.9 . .
N4A C71 H71B 108.9 . .
N3A C71 H71B 108.9 . .
H71A C71 H71B 107.7 . .
N2A C72 N3A 113.2(3) . .
N2A C72 H72A 108.9 . .
N3A C72 H72A 108.9 . .
N2A C72 H72B 108.9 . .
N3A C72 H72B 108.9 . .
H72A C72 H72B 107.7 . .
N6A C73 N5A 113.3(3) . .
N6A C73 H73A 108.9 . .
N5A C73 H73A 108.9 . .
N6A C73 H73B 108.9 . .
N5A C73 H73B 108.9 . .
H73A C73 H73B 107.7 . .
N5A C74 N7A 112.0(2) . .
N5A C74 H74A 109.2 . .
N7A C74 H74A 109.2 . .
N5A C74 H74B 109.2 . .
N7A C74 H74B 109.2 . .
H74A C74 H74B 107.9 . .
N8A C75 N5A 111.9(3) . .
N8A C75 H75A 109.2 . .
N5A C75 H75A 109.2 . .
N8A C75 H75B 109.2 . .
N5A C75 H75B 109.2 . .
H75A C75 H75B 107.9 . .
N8A C76 N6A 112.5(3) . .
N8A C76 H76A 109.1 . .
N6A C76 H76A 109.1 . .
N8A C76 H76B 109.1 . .
N6A C76 H76B 109.1 . .
H76A C76 H76B 107.8 . .
N6A C77 N7A 112.4(3) . .
N6A C77 H77A 109.1 . .
N7A C77 H77A 109.1 . .
N6A C77 H77B 109.1 . .
N7A C77 H77B 109.1 . .
H77A C77 H77B 107.9 . .
N8A C78 N7A 112.7(3) . .
N8A C78 H78A 109.0 . .
N7A C78 H78A 109.0 . .
N8A C78 H78B 109.0 . .
N7A C78 H78B 109.0 . .
H78A C78 H78B 107.8 . .
C80 C79 H79A 109.5 . .
C80 C79 H79B 109.5 . .
H79A C79 H79B 109.5 . .
C80 C79 H79C 109.5 . .
H79A C79 H79C 109.5 . .
H79B C79 H79C 109.5 . .
C81 C80 C85 120.0 . .
C81 C80 C79 114.8(6) . .
C85 C80 C79 125.1(6) . .
C80 C81 C82 120.0 . .
C80 C81 H81 120.0 . .
C82 C81 H81 120.0 . .
C83 C82 C81 120.0 . .
C83 C82 H82 120.0 . .
C81 C82 H82 120.0 . .
C84 C83 C82 120.0 . .
C84 C83 H83 120.0 . .
C82 C83 H83 120.0 . .
C83 C84 C85 120.0 . .
C83 C84 H84 120.0 . .
C85 C84 H84 120.0 . .
C84 C85 C80 120.0 . .
C84 C85 H85 120.0 . .
C80 C85 H85 120.0 . .
C87 C86 H86A 109.5 . .
C87 C86 H86B 109.5 . .
H86A C86 H86B 109.5 . .
C87 C86 H86C 109.5 . .
H86A C86 H86C 109.5 . .
H86B C86 H86C 109.5 . .
C88 C87 C92 120.0 . .
C88 C87 C86 124.4(5) . .
C92 C87 C86 115.5(5) . .
C87 C88 C89 120.0 . .
C87 C88 H88 120.0 . .
C89 C88 H88 120.0 . .
C90 C89 C88 120.0 . .
C90 C89 H89 120.0 . .
C88 C89 H89 120.0 . .
C91 C90 C89 120.0 . .
C91 C90 H90 120.0 . .
C89 C90 H90 120.0 . .
C90 C91 C92 120.0 . .
C90 C91 H91 120.0 . .
C92 C91 H91 120.0 . .
C91 C92 C87 120.0 . .
C91 C92 H92 120.0 . .
C87 C92 H92 120.0 . .
C63 N10A C62 107.6(2) . .
C63 N10A C61 107.3(2) . .
C62 N10A C61 107.3(3) . .
C63 N10A Fe1B 116.97(17) . .
C62 N10A Fe1B 109.33(18) . .
C61 N10A Fe1B 107.97(18) . .
C66 N9A C64 106.9(3) . .
C66 N9A C63 106.8(2) . .
C64 N9A C63 107.2(2) . .
C66 N9A Fe3A 110.52(18) . .
C64 N9A Fe3A 110.42(19) . .
C63 N9A Fe3A 114.64(18) . .
C64 N12A C62 107.7(3) . .
C64 N12A C65 108.5(3) . .
C62 N12A C65 107.8(3) . .
C65 N11A C66 108.9(3) . .
C65 N11A C61 108.2(3) . .
C66 N11A C61 108.7(3) . .
C67 N1A C69 107.4(2) . .
C67 N1A C68 107.7(2) . .
C69 N1A C68 107.7(3) . .
C72 N2A C70 108.5(3) . .
C72 N2A C68 108.7(3) . .
C70 N2A C68 108.5(3) . .
C69 N3A C72 108.1(3) . .
C69 N3A C71 107.6(3) . .
C72 N3A C71 107.5(3) . .
C71 N4A C67 107.9(2) . .
C71 N4A C70 108.0(3) . .
C67 N4A C70 106.4(2) . .
C71 N4A Mn2B 110.25(19) . 1_455
C67 N4A Mn2B 113.78(18) . 1_455
C70 N4A Mn2B 110.29(19) . 1_455
C71 N4A Fe2B 110.25(19) . 1_455
C67 N4A Fe2B 113.78(18) . 1_455
C70 N4A Fe2B 110.29(19) . 1_455
Mn2B N4A Fe2B 0.00(2) 1_455 1_455
C74 N5A C73 107.8(2) . .
C74 N5A C75 107.8(2) . .
C73 N5A C75 107.0(3) . .
C74 N5A Fe2A 115.92(18) . .
C73 N5A Fe2A 107.73(18) . .
C75 N5A Fe2A 110.20(19) . .
C76 N8A C78 108.2(3) . .
C76 N8A C75 109.5(3) . .
C78 N8A C75 108.1(3) . .
C77 N7A C78 107.2(2) . .
C77 N7A C74 107.2(2) . .
C78 N7A C74 107.6(2) . .
C77 N7A Mn3B 113.39(18) . 4_575
C78 N7A Mn3B 109.08(18) . 4_575
C74 N7A Mn3B 112.07(17) . 4_575
C77 N7A Fe3B 113.39(18) . 4_575
C78 N7A Fe3B 109.08(18) . 4_575
C74 N7A Fe3B 112.07(17) . 4_575
Mn3B N7A Fe3B 0.00(3) 4_575 4_575
C76 N6A C73 107.5(3) . .
C76 N6A C77 109.2(3) . .
C73 N6A C77 108.1(3) . .

loop_
_geom_bond_atom_site_label_1
_geom_bond_atom_site_label_2
_geom_bond_distance
_geom_bond_site_symmetry_2
Fe1A O1A 1.897(2) .
Fe1A O13A 2.044(2) .
Fe1A O2A 2.045(2) .
Fe1A O4A 2.051(2) .
Fe1A O11A 2.052(2) .
Fe3B O1B 1.942(2) .
Fe3B O10B 2.062(2) .
Fe3B O7B 2.073(2) .
Fe3B O12B 2.080(2) .
Fe3B O9B 2.088(2) .
Fe3B N7A 2.353(3) 4_676
Fe2A O1A 1.943(2) .
Fe2A O3A 2.056(2) .
Fe2A O8A 2.067(2) .
Fe2A O6A 2.072(2) .
Fe2A O5A 2.098(2) .
Fe2A N5A 2.388(3) .
Fe1B O1B 1.935(2) .
Fe1B O2B 2.048(2) .
Fe1B O11B 2.071(2) .
Fe1B O13B 2.077(2) .
Fe1B O4B 2.093(2) .
Fe1B N10A 2.372(2) .
Fe3A O1A 1.929(2) .
Fe3A O9A 2.051(2) .
Fe3A O7A 2.064(2) .
Fe3A O10A 2.065(2) .
Fe3A O12A 2.081(2) .
Fe3A N9A 2.355(3) .
Fe2B O1B 1.892(2) .
Fe2B O5B 2.029(2) .
Fe2B O6B 2.031(2) .
Fe2B O8B 2.050(2) .
Fe2B O3B 2.072(2) .
Fe2B N4A 2.381(3) 1_655
O12A C1 1.249(4) .
O13A C1 1.261(4) .
O10A C6 1.250(4) .
O11A C6 1.265(4) .
O4A C11 1.268(4) .
O5A C11 1.243(4) .
O2A C16 1.253(4) .
O3A C16 1.258(4) .
O8A C21 1.259(4) .
O9A C21 1.258(4) .
O6A C26 1.258(4) .
O7A C26 1.262(4) .
O10B C31 1.261(4) .
O11B C31 1.253(4) .
O12B C36 1.252(4) .
O13B C36 1.246(4) .
O4B C41 1.246(4) .
O5B C41 1.259(4) .
O2B C46 1.242(4) .
O3B C46 1.258(4) .
O8B C51 1.267(4) .
O9B C51 1.243(4) .
O6B C56 1.258(4) .
O7B C56 1.247(4) .
C1 C2 1.535(4) .
C2 C3 1.518(5) .
C2 C5 1.520(5) .
C2 C4 1.521(5) .
C3 H3A 0.9800 .
C3 H3B 0.9800 .
C3 H3C 0.9800 .
C4 H4A 0.9800 .
C4 H4B 0.9800 .
C4 H4C 0.9800 .
C5 H5A 0.9800 .
C5 H5B 0.9800 .
C5 H5C 0.9800 .
C6 C7 1.529(4) .
C7 C9 1.520(5) .
C7 C10 1.521(5) .
C7 C8 1.527(5) .
C8 H8A 0.9800 .
C8 H8B 0.9800 .
C8 H8C 0.9800 .
C9 H9A 0.9800 .
C9 H9B 0.9800 .
C9 H9C 0.9800 .
C10 H10A 0.9800 .
C10 H10B 0.9800 .
C10 H10C 0.9800 .
C11 C12 1.534(5) .
C12 C14 1.506(5) .
C12 C15 1.518(5) .
C12 C13 1.528(6) .
C13 H13A 0.9800 .
C13 H13B 0.9800 .
C13 H13C 0.9800 .
C14 H14A 0.9800 .
C14 H14B 0.9800 .
C14 H14C 0.9800 .
C15 H15A 0.9800 .
C15 H15B 0.9800 .
C15 H15C 0.9800 .
C16 C17 1.535(4) .
C17 C18 1.524(5) .
C17 C19 1.526(5) .
C17 C20 1.535(5) .
C18 H18A 0.9800 .
C18 H18B 0.9800 .
C18 H18C 0.9800 .
C19 H19A 0.9800 .
C19 H19B 0.9800 .
C19 H19C 0.9800 .
C20 H20A 0.9800 .
C20 H20B 0.9800 .
C20 H20C 0.9800 .
C21 C22 1.540(4) .
C22 C25 1.519(5) .
C22 C24 1.536(5) .
C22 C23 1.546(5) .
C23 H23A 0.9800 .
C23 H23B 0.9800 .
C23 H23C 0.9800 .
C24 H24A 0.9800 .
C24 H24B 0.9800 .
C24 H24C 0.9800 .
C25 H25A 0.9800 .
C25 H25B 0.9800 .
C25 H25C 0.9800 .
C26 C27 1.544(5) .
C27 C30 1.478(6) .
C27 C28 1.531(5) .
C27 C29 1.536(6) .
C28 H28A 0.9800 .
C28 H28B 0.9800 .
C28 H28C 0.9800 .
C29 H29A 0.9800 .
C29 H29B 0.9800 .
C29 H29C 0.9800 .
C30 H30A 0.9800 .
C30 H30B 0.9800 .
C30 H30C 0.9800 .
C31 C32 1.541(5) .
C32 C34 1.530(5) .
C32 C35 1.533(5) .
C32 C33 1.549(5) .
C33 H33A 0.9800 .
C33 H33B 0.9800 .
C33 H33C 0.9800 .
C34 H34A 0.9800 .
C34 H34B 0.9800 .
C34 H34C 0.9800 .
C35 H35A 0.9800 .
C35 H35B 0.9800 .
C35 H35C 0.9800 .
C36 C37 1.540(4) .
C37 C38 1.510(5) .
C37 C40 1.511(5) .
C37 C39 1.550(5) .
C38 H38A 0.9800 .
C38 H38B 0.9800 .
C38 H38C 0.9800 .
C39 H39A 0.9800 .
C39 H39B 0.9800 .
C39 H39C 0.9800 .
C40 H40A 0.9800 .
C40 H40B 0.9800 .
C40 H40C 0.9800 .
C41 C42 1.533(4) .
C42 C45 1.504(5) .
C42 C43 1.506(6) .
C42 C44 1.535(5) .
C43 H43A 0.9800 .
C43 H43B 0.9800 .
C43 H43C 0.9800 .
C44 H44A 0.9800 .
C44 H44B 0.9800 .
C44 H44C 0.9800 .
C45 H45A 0.9800 .
C45 H45B 0.9800 .
C45 H45C 0.9800 .
C46 C47 1.543(5) .
C47 C48 1.394(7) .
C47 C50 1.455(7) .
C47 C49 1.476(9) .
C48 H48A 0.9800 .
C48 H48B 0.9800 .
C48 H48C 0.9800 .
C49 H49A 0.9800 .
C49 H49B 0.9800 .
C49 H49C 0.9800 .
C50 H50A 0.9800 .
C50 H50B 0.9800 .
C50 H50C 0.9800 .
C51 C52 1.538(4) .
C52 C54 1.494(5) .
C52 C53 1.505(6) .
C52 C55 1.527(6) .
C53 H53A 0.9800 .
C53 H53B 0.9800 .
C53 H53C 0.9800 .
C54 H54A 0.9800 .
C54 H54B 0.9800 .
C54 H54C 0.9800 .
C55 H55A 0.9800 .
C55 H55B 0.9800 .
C55 H55C 0.9800 .
C56 C57 1.525(4) .
C57 C58 1.485(6) .
C57 C59 1.539(5) .
C57 C60 1.545(6) .
C58 H58A 0.9800 .
C58 H58B 0.9800 .
C58 H58C 0.9800 .
C59 H59A 0.9800 .
C59 H59B 0.9800 .
C59 H59C 0.9800 .
C60 H60A 0.9800 .
C60 H60B 0.9800 .
C60 H60C 0.9800 .
C61 N11A 1.456(4) .
C61 N10A 1.494(4) .
C61 H61A 0.9900 .
C61 H61B 0.9900 .
C62 N12A 1.463(4) .
C62 N10A 1.494(4) .
C62 H62A 0.9900 .
C62 H62B 0.9900 .
C63 N10A 1.482(4) .
C63 N9A 1.498(4) .
C63 H63A 0.9900 .
C63 H63B 0.9900 .
C64 N12A 1.454(4) .
C64 N9A 1.495(4) .
C64 H64A 0.9900 .
C64 H64B 0.9900 .
C65 N11A 1.430(5) .
C65 N12A 1.481(5) .
C65 H65A 0.9900 .
C65 H65B 0.9900 .
C66 N11A 1.449(4) .
C66 N9A 1.493(4) .
C66 H66A 0.9900 .
C66 H66B 0.9900 .
C67 N1A 1.481(4) .
C67 N4A 1.494(4) .
C67 H67A 0.9900 .
C67 H67B 0.9900 .
C68 N2A 1.457(4) .
C68 N1A 1.493(4) .
C68 H68A 0.9900 .
C68 H68B 0.9900 .
C69 N3A 1.471(4) .
C69 N1A 1.493(4) .
C69 H69A 0.9900 .
C69 H69B 0.9900 .
C70 N2A 1.455(4) .
C70 N4A 1.495(4) .
C70 H70A 0.9900 .
C70 H70B 0.9900 .
C71 N4A 1.459(4) .
C71 N3A 1.475(4) .
C71 H71A 0.9900 .
C71 H71B 0.9900 .
C72 N2A 1.448(5) .
C72 N3A 1.472(5) .
C72 H72A 0.9900 .
C72 H72B 0.9900 .
C73 N6A 1.460(4) .
C73 N5A 1.483(4) .
C73 H73A 0.9900 .
C73 H73B 0.9900 .
C74 N5A 1.479(4) .
C74 N7A 1.499(4) .
C74 H74A 0.9900 .
C74 H74B 0.9900 .
C75 N8A 1.462(4) .
C75 N5A 1.495(4) .
C75 H75A 0.9900 .
C75 H75B 0.9900 .
C76 N8A 1.454(5) .
C76 N6A 1.459(5) .
C76 H76A 0.9900 .
C76 H76B 0.9900 .
C77 N6A 1.464(4) .
C77 N7A 1.485(4) .
C77 H77A 0.9900 .
C77 H77B 0.9900 .
C78 N8A 1.460(4) .
C78 N7A 1.493(4) .
C78 H78A 0.9900 .
C78 H78B 0.9900 .
C79 C80 1.474(5) .
C79 H79A 0.9800 .
C79 H79B 0.9800 .
C79 H79C 0.9800 .
C80 C81 1.3900 .
C80 C85 1.3900 .
C81 C82 1.3900 .
C81 H81 0.9500 .
C82 C83 1.3900 .
C82 H82 0.9500 .
C83 C84 1.3900 .
C83 H83 0.9500 .
C84 C85 1.3900 .
C84 H84 0.9500 .
C85 H85 0.9500 .
C86 C87 1.444(5) .
C86 H86A 0.9800 .
C86 H86B 0.9800 .
C86 H86C 0.9800 .
C87 C88 1.3900 .
C87 C92 1.3900 .
C88 C89 1.3900 .
C88 H88 0.9500 .
C89 C90 1.3900 .
C89 H89 0.9500 .
C90 C91 1.3900 .
C90 H90 0.9500 .
C91 C92 1.3900 .
C91 H91 0.9500 .
C92 H92 0.9500 .
N4A Mn2B 2.381(3) 1_455
N4A Fe2B 2.381(3) 1_455
N7A Mn3B 2.353(3) 4_575
N7A Fe3B 2.353(3) 4_575
